data_7024735
loop_
_publ_author_name
'Partyka, David V.'
'Updegraff, 3rd, James B'
'Zeller, Matthias'
'Hunter, Allen D.'
'Gray, Thomas G.'

_publ_section_title
;
 Gold(I) halide complexes of bis(diphenylphosphine)diphenyl ether ligands:
 a balance of ligand strain and non-covalent interactions.
;
_journal_issue 22
_journal_name_full 'Dalton transactions (Cambridge, England : 2003)'
_journal_page_first 5388
_journal_page_last 5397
_journal_paper_doi 10.1039/b920717a
_journal_volume 39
_journal_year 2010
_chemical_formula_moiety 'C39 H32 Au2 Br2 O P2'
_chemical_formula_sum 'C39 H32 Au2 Br2 O P2'
_chemical_formula_weight 1132.34
_chemical_name_systematic
;
?
;
_space_group_IT_number 14
_symmetry_cell_setting monoclinic
_symmetry_space_group_name_Hall '-P 2yn'
_symmetry_space_group_name_H-M 'P 1 21/n 1'
_atom_sites_solution_hydrogens geom
_atom_sites_solution_primary direct
_atom_sites_solution_secondary difmap
_audit_creation_method SHELXL-97
_cell_angle_alpha 90.00
_cell_angle_beta 96.391(2)
_cell_angle_gamma 90.00
_cell_formula_units_Z 4
_cell_length_a 10.5328(19)
_cell_length_b 18.360(3)
_cell_length_c 19.185(4)
_cell_measurement_reflns_used 9097
_cell_measurement_temperature 100(2)
_cell_measurement_theta_max 26.76
_cell_measurement_theta_min 2.11
_cell_volume 3687.0(12)
_computing_cell_refinement 'Bruker SMART'
_computing_data_collection 'Bruker SMART'
_computing_data_reduction 'Bruker SAINT'
_computing_molecular_graphics 'Bruker SHELXTL'
_computing_publication_material 'Bruker SHELXTL'
_computing_structure_refinement 'SHELXL-97 (Sheldrick, 1997)'
_computing_structure_solution 'SHELXS-97 (Sheldrick, 1990)'
_diffrn_ambient_temperature 100(2)
_diffrn_measured_fraction_theta_full 0.970
_diffrn_measured_fraction_theta_max 0.970
_diffrn_measurement_device_type 'Bruker AXS APEX II CCD area detector'
_diffrn_measurement_method 'phi and omega scans'
_diffrn_radiation_monochromator graphite
_diffrn_radiation_source 'fine-focus sealed tube'
_diffrn_radiation_type MoK\a
_diffrn_radiation_wavelength 0.71073
_diffrn_reflns_av_R_equivalents 0.0815
_diffrn_reflns_av_sigmaI/netI 0.0682
_diffrn_reflns_limit_h_max 13
_diffrn_reflns_limit_h_min -13
_diffrn_reflns_limit_k_max 23
_diffrn_reflns_limit_k_min -22
_diffrn_reflns_limit_l_max 24
_diffrn_reflns_limit_l_min -24
_diffrn_reflns_number 33682
_diffrn_reflns_theta_full 26.91
_diffrn_reflns_theta_max 26.91
_diffrn_reflns_theta_min 1.54
_diffrn_standards_decay_% none
_diffrn_standards_number 0
_exptl_absorpt_coefficient_mu 10.232
_exptl_absorpt_correction_T_max 0.3593
_exptl_absorpt_correction_T_min 0.0974
_exptl_absorpt_correction_type multi-scan
_exptl_absorpt_process_details 'AXScale in APEX2 (Bruker, 2004)'
_exptl_crystal_colour colourless
_exptl_crystal_density_diffrn 2.040
_exptl_crystal_density_meas ?
_exptl_crystal_density_method 'not measured'
_exptl_crystal_description Needle
_exptl_crystal_F_000 2128
_exptl_crystal_size_max 0.37
_exptl_crystal_size_mid 0.10
_exptl_crystal_size_min 0.10
_refine_diff_density_max 1.359
_refine_diff_density_min -3.129
_refine_diff_density_rms 0.363
_refine_ls_extinction_method none
_refine_ls_goodness_of_fit_ref 1.009
_refine_ls_hydrogen_treatment constr
_refine_ls_matrix_type full
_refine_ls_number_parameters 417
_refine_ls_number_reflns 7742
_refine_ls_number_restraints 0
_refine_ls_restrained_S_all 1.009
_refine_ls_R_factor_all 0.0667
_refine_ls_R_factor_gt 0.0512
_refine_ls_shift/su_max 0.002
_refine_ls_shift/su_mean 0.000
_refine_ls_structure_factor_coef Fsqd
_refine_ls_weighting_details 'calc w=1/[\s^2^(Fo^2^)+(0.0945P)^2^+0.0000P] where P=(Fo^2^+2Fc^2^)/3'
_refine_ls_weighting_scheme calc
_refine_ls_wR_factor_gt 0.1331
_refine_ls_wR_factor_ref 0.1416
_reflns_number_gt 6188
_reflns_number_total 7742
_reflns_threshold_expression >2sigma(I)
_cod_data_source_file b920717a.txt
_cod_data_source_block ju022008a_0m
_cod_depositor_comments
;
The following automatic conversions were performed:

'_symmetry_cell_setting' value 'Monoclinic' changed to 'monoclinic'
according to /home/saulius/struct/CIF-dictionaries/cif_core.dic
dictionary named 'cif_core.dic' version 2.4.2 from 2011-04-26.

Automatic conversion script
Id: cif_fix_values 1891 2012-01-12 08:04:46Z andrius 

The following automatic conversions were performed:

'_exptl_crystal_density_meas' value 'not measured' was changed to '?'
- the value is perceived as not measured.

Automatic conversion script
Id: cif_fix_values 3008 2015-01-20 13:52:24Z robertas 
;
_cod_original_cell_volume 3687.1(12)
_cod_original_sg_symbol_H-M P2(1)/n
_cod_database_code 7024735

loop_
_symmetry_equiv_pos_as_xyz
'x, y, z'
'-x+1/2, y+1/2, -z+1/2'
'-x, -y, -z'
'x-1/2, -y-1/2, z-1/2'

loop_
_atom_site_label
_atom_site_type_symbol
_atom_site_fract_x
_atom_site_fract_y
_atom_site_fract_z
_atom_site_U_iso_or_equiv
_atom_site_adp_type
_atom_site_occupancy
_atom_site_symmetry_multiplicity
_atom_site_calc_flag
_atom_site_refinement_flags
Au2 Au 0.36913(3) 0.288493(18) 0.766045(17) 0.01895(12) Uani 1 1 d .
Au1 Au 0.64472(3) 0.265427(19) 0.793996(19) 0.02170(12) Uani 1 1 d .
Br1 Br 0.63092(8) 0.13801(5) 0.82171(6) 0.0332(2) Uani 1 1 d .
Br2 Br 0.40426(8) 0.25177(5) 0.64944(5) 0.0267(2) Uani 1 1 d .
P2 P 0.32671(17) 0.33802(12) 0.86704(12) 0.0180(4) Uani 1 1 d .
P1 P 0.69914(18) 0.37697(13) 0.76240(12) 0.0202(5) Uani 1 1 d .
C29 C 0.5368(7) 0.2838(5) 0.9503(5) 0.0234(19) Uani 1 1 d .
H29 H 0.5292 0.2425 0.9202 0.028 Uiso 1 1 calc R
C39 C 0.0803(7) 0.2838(5) 0.8631(5) 0.0223(19) Uani 1 1 d .
H39 H 0.0704 0.2992 0.8155 0.027 Uiso 1 1 calc R
C28 C 0.4530(6) 0.3433(5) 0.9370(5) 0.0205(18) Uani 1 1 d .
C33 C 0.4634(7) 0.4011(5) 0.9837(4) 0.0217(18) Uani 1 1 d .
H33 H 0.4068 0.4414 0.9766 0.026 Uiso 1 1 calc R
C34 C 0.1955(7) 0.2950(5) 0.9058(5) 0.0226(19) Uani 1 1 d .
C11 C 0.2733(7) 0.4296(5) 0.8480(4) 0.0177(17) Uani 1 1 d .
C35 C 0.2067(8) 0.2722(5) 0.9752(5) 0.030(2) Uani 1 1 d .
H35 H 0.2840 0.2807 1.0046 0.035 Uiso 1 1 calc R
O1 O 0.4527(4) 0.4490(3) 0.7873(3) 0.0202(13) Uani 1 1 d .
C30 C 0.6293(8) 0.2852(5) 1.0065(5) 0.0227(19) Uani 1 1 d .
H30 H 0.6874 0.2457 1.0144 0.027 Uiso 1 1 calc R
C7 C 0.2790(7) 0.5352(5) 0.7725(4) 0.0207(18) Uani 1 1 d .
C31 C 0.6382(7) 0.3437(5) 1.0516(5) 0.026(2) Uani 1 1 d .
H31 H 0.7023 0.3445 1.0905 0.031 Uiso 1 1 calc R
C13 C 0.4899(7) 0.4673(5) 0.7225(4) 0.0196(18) Uani 1 1 d .
C36 C 0.1075(9) 0.2377(5) 1.0017(5) 0.030(2) Uani 1 1 d .
H36 H 0.1169 0.2214 1.0490 0.036 Uiso 1 1 calc R
C12 C 0.3347(7) 0.4725(5) 0.8017(5) 0.0233(19) Uani 1 1 d .
C37 C -0.0040(9) 0.2267(6) 0.9609(6) 0.035(2) Uani 1 1 d .
H37 H -0.0727 0.2029 0.9797 0.041 Uiso 1 1 calc R
C32 C 0.5559(7) 0.4002(5) 1.0404(5) 0.028(2) Uani 1 1 d .
H32 H 0.5620 0.4400 1.0723 0.034 Uiso 1 1 calc R
C16 C 0.8394(7) 0.3655(5) 0.7178(5) 0.0217(19) Uani 1 1 d .
C21 C 0.8546(7) 0.3005(5) 0.6821(5) 0.0236(19) Uani 1 1 d .
H21 H 0.7903 0.2642 0.6812 0.028 Uiso 1 1 calc R
C6 C 0.3445(7) 0.5762(5) 0.7171(5) 0.027(2) Uani 1 1 d .
C22 C 0.7442(7) 0.4418(5) 0.8320(4) 0.0220(19) Uani 1 1 d .
C38 C -0.0183(8) 0.2499(5) 0.8920(6) 0.031(2) Uani 1 1 d .
H38 H -0.0975 0.2425 0.8641 0.037 Uiso 1 1 calc R
C23 C 0.7836(7) 0.4164(5) 0.8993(4) 0.025(2) Uani 1 1 d .
H23 H 0.7840 0.3655 0.9087 0.030 Uiso 1 1 calc R
C9 C 0.1106(7) 0.5219(5) 0.8453(5) 0.025(2) Uani 1 1 d .
H9 H 0.0370 0.5413 0.8631 0.031 Uiso 1 1 calc R
C1 C 0.5942(7) 0.4302(5) 0.7016(4) 0.0215(19) Uani 1 1 d .
C10 C 0.1606(7) 0.4561(5) 0.8696(5) 0.0248(19) Uani 1 1 d .
H10 H 0.1174 0.4286 0.9017 0.030 Uiso 1 1 calc R
C27 C 0.7451(7) 0.5163(5) 0.8181(5) 0.025(2) Uani 1 1 d .
H27 H 0.7191 0.5338 0.7721 0.029 Uiso 1 1 calc R
C5 C 0.4320(7) 0.5240(5) 0.6830(5) 0.025(2) Uani 1 1 d .
C17 C 0.9337(7) 0.4178(6) 0.7182(5) 0.030(2) Uani 1 1 d .
H17 H 0.9248 0.4628 0.7417 0.036 Uiso 1 1 calc R
C18 C 1.0400(8) 0.4051(6) 0.6849(5) 0.030(2) Uani 1 1 d .
H18 H 1.1048 0.4412 0.6860 0.036 Uiso 1 1 calc R
C26 C 0.7839(7) 0.5645(5) 0.8712(5) 0.029(2) Uani 1 1 d .
H26 H 0.7845 0.6152 0.8615 0.035 Uiso 1 1 calc R
C20 C 0.9613(9) 0.2879(6) 0.6480(5) 0.032(2) Uani 1 1 d .
H20 H 0.9702 0.2435 0.6236 0.038 Uiso 1 1 calc R
C25 C 0.8223(7) 0.5400(6) 0.9390(5) 0.032(2) Uani 1 1 d .
H25 H 0.8481 0.5735 0.9755 0.039 Uiso 1 1 calc R
C19 C 1.0539(8) 0.3403(6) 0.6498(5) 0.035(2) Uani 1 1 d .
H19 H 1.1281 0.3321 0.6269 0.042 Uiso 1 1 calc R
C8 C 0.1670(7) 0.5586(5) 0.7959(5) 0.028(2) Uani 1 1 d .
H8 H 0.1280 0.6019 0.7767 0.034 Uiso 1 1 calc R
C24 C 0.8221(8) 0.4651(6) 0.9524(5) 0.031(2) Uani 1 1 d .
H24 H 0.8487 0.4477 0.9983 0.038 Uiso 1 1 calc R
C2 C 0.6261(8) 0.4427(6) 0.6343(5) 0.037(3) Uani 1 1 d .
H2 H 0.6931 0.4156 0.6173 0.045 Uiso 1 1 calc R
C15 C 0.2479(8) 0.6117(5) 0.6641(5) 0.029(2) Uani 1 1 d .
H15A H 0.1972 0.6468 0.6878 0.044 Uiso 1 1 calc R
H15B H 0.1914 0.5744 0.6410 0.044 Uiso 1 1 calc R
H15C H 0.2922 0.6371 0.6289 0.044 Uiso 1 1 calc R
C14 C 0.4317(8) 0.6343(5) 0.7568(5) 0.033(2) Uani 1 1 d .
H14A H 0.4839 0.6578 0.7242 0.049 Uiso 1 1 calc R
H14B H 0.4875 0.6107 0.7945 0.049 Uiso 1 1 calc R
H14C H 0.3787 0.6709 0.7769 0.049 Uiso 1 1 calc R
C4 C 0.4682(9) 0.5359(6) 0.6172(5) 0.039(3) Uani 1 1 d .
H4 H 0.4280 0.5735 0.5888 0.047 Uiso 1 1 calc R
C3 C 0.5607(9) 0.4945(7) 0.5920(5) 0.046(3) Uani 1 1 d .
H3 H 0.5802 0.5014 0.5452 0.055 Uiso 1 1 calc R

loop_
_atom_site_aniso_label
_atom_site_aniso_U_11
_atom_site_aniso_U_22
_atom_site_aniso_U_33
_atom_site_aniso_U_23
_atom_site_aniso_U_13
_atom_site_aniso_U_12
Au2 0.01509(16) 0.0190(2) 0.0232(2) -0.00182(13) 0.00404(12) -0.00092(11)
Au1 0.01535(16) 0.0203(2) 0.0296(2) -0.00189(14) 0.00293(13) 0.00059(11)
Br1 0.0310(4) 0.0211(5) 0.0488(6) 0.0002(4) 0.0105(4) 0.0005(4)
Br2 0.0238(4) 0.0327(5) 0.0246(5) -0.0070(4) 0.0067(3) -0.0052(3)
P2 0.0144(8) 0.0183(12) 0.0218(12) -0.0018(9) 0.0037(7) 0.0019(8)
P1 0.0159(9) 0.0195(12) 0.0250(13) -0.0033(10) 0.0016(8) 0.0012(8)
C29 0.020(4) 0.021(5) 0.030(5) 0.005(4) 0.006(3) 0.003(3)
C39 0.015(4) 0.024(5) 0.028(5) -0.001(4) 0.005(3) 0.003(3)
C28 0.009(3) 0.025(5) 0.028(5) -0.001(4) 0.004(3) 0.001(3)
C33 0.020(4) 0.018(5) 0.028(5) -0.004(4) 0.005(3) 0.000(3)
C34 0.020(4) 0.016(5) 0.032(5) -0.003(4) 0.006(3) -0.003(3)
C11 0.018(3) 0.019(5) 0.017(4) -0.002(3) 0.006(3) -0.002(3)
C35 0.024(4) 0.032(6) 0.032(6) -0.002(4) -0.001(4) -0.005(4)
O1 0.013(2) 0.021(3) 0.027(3) 0.004(3) 0.005(2) 0.006(2)
C30 0.025(4) 0.028(5) 0.016(5) 0.010(4) 0.008(3) 0.006(3)
C7 0.026(4) 0.014(4) 0.021(5) 0.000(4) 0.000(3) 0.000(3)
C31 0.022(4) 0.032(5) 0.023(5) 0.005(4) -0.005(3) -0.006(4)
C13 0.019(4) 0.016(4) 0.022(5) -0.003(4) -0.003(3) -0.003(3)
C36 0.032(5) 0.035(6) 0.026(6) 0.008(4) 0.011(4) 0.004(4)
C12 0.013(3) 0.024(5) 0.032(5) -0.005(4) -0.003(3) 0.004(3)
C37 0.025(4) 0.039(6) 0.042(7) 0.000(5) 0.015(4) -0.003(4)
C32 0.024(4) 0.026(5) 0.033(6) -0.002(4) 0.000(4) -0.005(4)
C16 0.021(4) 0.018(5) 0.025(5) -0.007(4) -0.001(3) 0.007(3)
C21 0.020(4) 0.028(5) 0.022(5) 0.001(4) 0.001(3) 0.002(3)
C6 0.022(4) 0.020(5) 0.038(6) -0.008(4) -0.004(4) 0.003(3)
C22 0.016(3) 0.029(5) 0.022(5) -0.005(4) 0.006(3) 0.003(3)
C38 0.020(4) 0.024(5) 0.051(7) -0.002(5) 0.010(4) -0.005(4)
C23 0.020(4) 0.034(6) 0.021(5) 0.003(4) 0.006(3) 0.000(3)
C9 0.021(4) 0.027(5) 0.028(5) -0.001(4) 0.003(3) 0.004(3)
C1 0.015(3) 0.027(5) 0.022(5) -0.009(4) 0.002(3) -0.003(3)
C10 0.018(4) 0.022(5) 0.035(5) -0.002(4) 0.006(3) -0.001(3)
C27 0.018(4) 0.022(5) 0.032(5) -0.006(4) -0.002(3) -0.002(3)
C5 0.022(4) 0.022(5) 0.028(5) 0.004(4) -0.006(3) 0.003(3)
C17 0.019(4) 0.038(6) 0.034(6) -0.009(5) 0.004(3) -0.003(4)
C18 0.021(4) 0.040(6) 0.030(5) -0.011(5) 0.003(3) -0.003(4)
C26 0.021(4) 0.020(5) 0.048(6) -0.003(4) 0.005(4) -0.002(3)
C20 0.036(5) 0.031(6) 0.030(6) -0.008(4) 0.014(4) 0.008(4)
C25 0.021(4) 0.040(6) 0.036(6) -0.015(5) 0.004(4) -0.009(4)
C19 0.020(4) 0.048(7) 0.038(6) 0.001(5) 0.011(4) 0.004(4)
C8 0.017(4) 0.022(5) 0.045(6) -0.005(4) -0.001(4) 0.001(3)
C24 0.030(4) 0.037(6) 0.028(5) -0.004(5) 0.008(4) 0.000(4)
C2 0.025(4) 0.064(8) 0.025(5) -0.009(5) 0.008(4) 0.015(4)
C15 0.034(4) 0.026(5) 0.028(5) 0.005(4) 0.001(4) 0.008(4)
C14 0.030(4) 0.023(5) 0.046(6) -0.002(5) 0.004(4) -0.001(4)
C4 0.040(5) 0.052(7) 0.026(6) 0.013(5) 0.005(4) 0.024(5)
C3 0.044(5) 0.074(9) 0.021(5) 0.019(6) 0.008(4) 0.027(6)

loop_
_atom_type_symbol
_atom_type_description
_atom_type_scat_dispersion_real
_atom_type_scat_dispersion_imag
_atom_type_scat_source
C C 0.0033 0.0016 'International Tables Vol C Tables 4.2.6.8 and 6.1.1.4'
H H 0.0000 0.0000 'International Tables Vol C Tables 4.2.6.8 and 6.1.1.4'
O O 0.0106 0.0060 'International Tables Vol C Tables 4.2.6.8 and 6.1.1.4'
P P 0.1023 0.0942 'International Tables Vol C Tables 4.2.6.8 and 6.1.1.4'
Br Br -0.2901 2.4595 'International Tables Vol C Tables 4.2.6.8 and 6.1.1.4'
Au Au -2.0133 8.8022 'International Tables Vol C Tables 4.2.6.8 and 6.1.1.4'

loop_
_geom_angle_atom_site_label_1
_geom_angle_atom_site_label_2
_geom_angle_atom_site_label_3
_geom_angle
P2 Au2 Br2 171.58(6)
P2 Au2 Au1 100.99(5)
Br2 Au2 Au1 82.97(2)
P1 Au1 Br1 167.63(6)
P1 Au1 Au2 95.58(5)
Br1 Au1 Au2 95.64(2)
C28 P2 C11 107.0(4)
C28 P2 C34 104.7(4)
C11 P2 C34 104.8(4)
C28 P2 Au2 118.1(3)
C11 P2 Au2 107.0(3)
C34 P2 Au2 114.3(3)
C16 P1 C1 103.4(4)
C16 P1 C22 105.4(4)
C1 P1 C22 102.2(4)
C16 P1 Au1 105.7(3)
C1 P1 Au1 121.1(3)
C22 P1 Au1 117.2(3)
C30 C29 C28 120.3(9)
C30 C29 H29 119.9
C28 C29 H29 119.9
C38 C39 C34 118.2(9)
C38 C39 H39 120.9
C34 C39 H39 120.9
C33 C28 C29 118.2(8)
C33 C28 P2 121.8(6)
C29 C28 P2 119.6(7)
C32 C33 C28 120.0(8)
C32 C33 H33 120.0
C28 C33 H33 120.0
C35 C34 C39 119.5(8)
C35 C34 P2 122.4(6)
C39 C34 P2 118.1(7)
C10 C11 C12 117.6(8)
C10 C11 P2 121.7(7)
C12 C11 P2 120.0(6)
C36 C35 C34 120.6(8)
C36 C35 H35 119.7
C34 C35 H35 119.7
C12 O1 C13 117.1(6)
C29 C30 C31 120.1(8)
C29 C30 H30 119.9
C31 C30 H30 119.9
C8 C7 C12 117.9(8)
C8 C7 C6 122.9(8)
C12 C7 C6 119.2(7)
C32 C31 C30 120.1(8)
C32 C31 H31 119.9
C30 C31 H31 119.9
O1 C13 C5 121.4(8)
O1 C13 C1 116.8(7)
C5 C13 C1 121.6(8)
C37 C36 C35 120.3(10)
C37 C36 H36 119.8
C35 C36 H36 119.8
O1 C12 C7 122.3(8)
O1 C12 C11 116.3(7)
C7 C12 C11 121.4(7)
C36 C37 C38 120.2(9)
C36 C37 H37 119.9
C38 C37 H37 119.9
C31 C32 C33 121.2(9)
C31 C32 H32 119.4
C33 C32 H32 119.4
C17 C16 C21 118.5(8)
C17 C16 P1 122.9(7)
C21 C16 P1 118.7(7)
C20 C21 C16 121.4(9)
C20 C21 H21 119.3
C16 C21 H21 119.3
C15 C6 C5 112.1(8)
C15 C6 C7 111.1(7)
C5 C6 C7 109.2(8)
C15 C6 C14 110.7(8)
C5 C6 C14 106.9(7)
C7 C6 C14 106.6(8)
C23 C22 C27 120.0(8)
C23 C22 P1 119.3(7)
C27 C22 P1 120.7(7)
C39 C38 C37 121.2(9)
C39 C38 H38 119.4
C37 C38 H38 119.4
C24 C23 C22 119.9(9)
C24 C23 H23 120.1
C22 C23 H23 120.1
C8 C9 C10 119.5(8)
C8 C9 H9 120.3
C10 C9 H9 120.3
C13 C1 C2 117.9(8)
C13 C1 P1 121.8(7)
C2 C1 P1 119.8(6)
C9 C10 C11 120.9(8)
C9 C10 H10 119.5
C11 C10 H10 119.5
C26 C27 C22 119.8(9)
C26 C27 H27 120.1
C22 C27 H27 120.1
C4 C5 C13 118.0(9)
C4 C5 C6 122.4(8)
C13 C5 C6 119.1(8)
C18 C17 C16 120.2(9)
C18 C17 H17 119.9
C16 C17 H17 119.9
C17 C18 C19 120.7(9)
C17 C18 H18 119.7
C19 C18 H18 119.7
C27 C26 C25 121.0(9)
C27 C26 H26 119.5
C25 C26 H26 119.5
C19 C20 C21 119.0(9)
C19 C20 H20 120.5
C21 C20 H20 120.5
C26 C25 C24 118.9(9)
C26 C25 H25 120.5
C24 C25 H25 120.5
C20 C19 C18 120.2(8)
C20 C19 H19 119.9
C18 C19 H19 119.9
C9 C8 C7 122.2(9)
C9 C8 H8 118.9
C7 C8 H8 118.9
C23 C24 C25 120.4(9)
C23 C24 H24 119.8
C25 C24 H24 119.8
C3 C2 C1 120.2(9)
C3 C2 H2 119.9
C1 C2 H2 119.9
C6 C15 H15A 109.5
C6 C15 H15B 109.5
H15A C15 H15B 109.5
C6 C15 H15C 109.5
H15A C15 H15C 109.5
H15B C15 H15C 109.5
C6 C14 H14A 109.5
C6 C14 H14B 109.5
H14A C14 H14B 109.5
C6 C14 H14C 109.5
H14A C14 H14C 109.5
H14B C14 H14C 109.5
C3 C4 C5 121.3(9)
C3 C4 H4 119.4
C5 C4 H4 119.4
C4 C3 C2 120.1(9)
C4 C3 H3 119.9
C2 C3 H3 119.9

loop_
_geom_bond_atom_site_label_1
_geom_bond_atom_site_label_2
_geom_bond_distance
Au2 P2 2.230(2)
Au2 Br2 2.4043(10)
Au2 Au1 2.9233(6)
Au1 P1 2.229(2)
Au1 Br1 2.4071(11)
P2 C28 1.784(8)
P2 C11 1.797(9)
P2 C34 1.821(9)
P1 C16 1.801(9)
P1 C1 1.802(9)
P1 C22 1.813(9)
C29 C30 1.371(12)
C29 C28 1.410(11)
C29 H29 0.9500
C39 C38 1.379(12)
C39 C34 1.402(11)
C39 H39 0.9500
C28 C33 1.386(12)
C33 C32 1.378(11)
C33 H33 0.9500
C34 C35 1.388(13)
C11 C10 1.389(10)
C11 C12 1.399(12)
C35 C36 1.367(13)
C35 H35 0.9500
O1 C12 1.373(9)
O1 C13 1.385(10)
C30 C31 1.375(13)
C30 H30 0.9500
C7 C8 1.377(11)
C7 C12 1.381(12)
C7 C6 1.528(13)
C31 C32 1.354(12)
C31 H31 0.9500
C13 C5 1.388(12)
C13 C1 1.390(11)
C36 C37 1.352(14)
C36 H36 0.9500
C37 C38 1.381(14)
C37 H37 0.9500
C32 H32 0.9500
C16 C17 1.382(12)
C16 C21 1.392(12)
C21 C20 1.382(12)
C21 H21 0.9500
C6 C15 1.506(11)
C6 C5 1.527(12)
C6 C14 1.550(12)
C22 C23 1.391(12)
C22 C27 1.393(13)
C38 H38 0.9500
C23 C24 1.383(13)
C23 H23 0.9500
C9 C8 1.354(13)
C9 C10 1.377(12)
C9 H9 0.9500
C1 C2 1.390(13)
C10 H10 0.9500
C27 C26 1.376(12)
C27 H27 0.9500
C5 C4 1.376(13)
C17 C18 1.369(12)
C17 H17 0.9500
C18 C19 1.384(14)
C18 H18 0.9500
C26 C25 1.392(13)
C26 H26 0.9500
C20 C19 1.367(13)
C20 H20 0.9500
C25 C24 1.398(15)
C25 H25 0.9500
C19 H19 0.9500
C8 H8 0.9500
C24 H24 0.9500
C2 C3 1.384(13)
C2 H2 0.9500
C15 H15A 0.9800
C15 H15B 0.9800
C15 H15C 0.9800
C14 H14A 0.9800
C14 H14B 0.9800
C14 H14C 0.9800
C4 C3 1.366(13)
C4 H4 0.9500
C3 H3 0.9500

loop_
_platon_squeeze_void_nr
_platon_squeeze_void_average_x
_platon_squeeze_void_average_y
_platon_squeeze_void_average_z
_platon_squeeze_void_volume
_platon_squeeze_void_count_electrons
1 0.000 0.500 0.500 180.1 76.2
2 0.500 1.000 1.000 180.1 76.6
